data_4075432
loop_
_publ_author_name
'Clement, Nicolas D.'
'Cavell, Kingsley J.'
'Ooi, Li-ling'

_publ_section_title
;
 Zerovalent N-Heterocyclic Carbene Complexes of Palladium and Nickel
 Dimethyl Fumarate:&#x00A0; Synthesis, Structure, and Dynamic Behavior
;
_journal_issue 17
_journal_name_full Organometallics
_journal_page_first 4155
_journal_paper_doi 10.1021/om0602759
_journal_volume 25
_journal_year 2006
_chemical_formula_moiety 'C33 H36 N2 Ni O8'
_chemical_formula_sum 'C33 H36 N2 Ni O8'
_chemical_formula_weight 647.35
_chemical_name_systematic
;
 ?
;
_space_group_IT_number 14
_symmetry_cell_setting monoclinic
_symmetry_space_group_name_Hall '-P 2ybc'
_symmetry_space_group_name_H-M 'P 1 21/c 1'
_atom_sites_solution_hydrogens geom
_atom_sites_solution_primary direct
_atom_sites_solution_secondary difmap
_audit_creation_method SHELXL-97
_cell_angle_alpha 90.00
_cell_angle_beta 98.2480(10)
_cell_angle_gamma 90.00
_cell_formula_units_Z 4
_cell_length_a 14.7055(3)
_cell_length_b 10.9864(2)
_cell_length_c 19.5639(4)
_cell_measurement_reflns_used 18085
_cell_measurement_temperature 150(2)
_cell_measurement_theta_max 27.485
_cell_measurement_theta_min 2.91
_cell_volume 3128.06(11)
_computing_cell_refinement 'HKL Scalepack (Otwinowski & Minor 1997)'
_computing_data_collection 'Collect (Nonius BV, 1997-2000)'
_computing_data_reduction 'HKL Denzo and Scalepack (Otwinowski & Minor 1997)'
_computing_molecular_graphics 'Ortep-3 for Windows (Farrugia, 1997)'
_computing_publication_material 'WinGX publication routines (Farrugia, 1999)'
_computing_structure_refinement 'SHELXL-97 (Sheldrick, 1997)'
_computing_structure_solution 'Dirdif 99 (Beurskens, 1999)'
_diffrn_ambient_temperature 150(2)
_diffrn_measured_fraction_theta_full 0.980
_diffrn_measured_fraction_theta_max 0.980
_diffrn_measurement_device_type KappaCCD
_diffrn_measurement_method CCD
_diffrn_radiation_monochromator graphite
_diffrn_radiation_source 'fine-focus sealed tube'
_diffrn_radiation_type MoK\a
_diffrn_radiation_wavelength 0.71073
_diffrn_reflns_av_R_equivalents 0.1358
_diffrn_reflns_av_sigmaI/netI 0.1495
_diffrn_reflns_limit_h_max 18
_diffrn_reflns_limit_h_min -19
_diffrn_reflns_limit_k_max 14
_diffrn_reflns_limit_k_min -12
_diffrn_reflns_limit_l_max 25
_diffrn_reflns_limit_l_min -25
_diffrn_reflns_number 37401
_diffrn_reflns_theta_full 27.48
_diffrn_reflns_theta_max 27.48
_diffrn_reflns_theta_min 3.00
_exptl_absorpt_coefficient_mu 0.674
_exptl_absorpt_correction_T_max 0.8770
_exptl_absorpt_correction_T_min 0.8337
_exptl_absorpt_correction_type multi-scan
_exptl_absorpt_process_details 'Sortav (Blessing, 1995)'
_exptl_crystal_colour Red
_exptl_crystal_density_diffrn 1.375
_exptl_crystal_density_method 'not measured'
_exptl_crystal_description Block
_exptl_crystal_F_000 1360
_exptl_crystal_size_max 0.28
_exptl_crystal_size_mid 0.25
_exptl_crystal_size_min 0.20
_refine_diff_density_max 0.759
_refine_diff_density_min -0.578
_refine_diff_density_rms 0.102
_refine_ls_extinction_method none
_refine_ls_goodness_of_fit_ref 1.034
_refine_ls_hydrogen_treatment constr
_refine_ls_matrix_type full
_refine_ls_number_parameters 407
_refine_ls_number_reflns 7029
_refine_ls_number_restraints 0
_refine_ls_restrained_S_all 1.034
_refine_ls_R_factor_all 0.1471
_refine_ls_R_factor_gt 0.0595
_refine_ls_shift/su_max 0.001
_refine_ls_shift/su_mean 0.000
_refine_ls_structure_factor_coef Fsqd
_refine_ls_weighting_details 'calc w=1/[\s^2^(Fo^2^)+(0.0701P)^2^+0.0000P] where P=(Fo^2^+2Fc^2^)/3'
_refine_ls_weighting_scheme calc
_refine_ls_wR_factor_gt 0.1270
_refine_ls_wR_factor_ref 0.1548
_reflns_number_gt 3865
_reflns_number_total 7029
_reflns_threshold_expression >2sigma(I)
_cod_data_source_file om0602759si20060618_090404.cif
_cod_data_source_block kjc0406
_cod_original_sg_symbol_H-M 'P 21/c'
_cod_database_code 4075432

loop_
_symmetry_equiv_pos_as_xyz
'x, y, z'
'-x, y+1/2, -z+1/2'
'-x, -y, -z'
'x, -y-1/2, z-1/2'

loop_
_atom_site_label
_atom_site_type_symbol
_atom_site_fract_x
_atom_site_fract_y
_atom_site_fract_z
_atom_site_U_iso_or_equiv
_atom_site_adp_type
_atom_site_occupancy
_atom_site_symmetry_multiplicity
_atom_site_calc_flag
_atom_site_refinement_flags
C1 C 0.2600(2) 0.2446(3) 0.15001(17) 0.0192(8) Uani 1 1 d .
C2 C 0.2474(2) 0.2921(3) 0.26245(18) 0.0264(9) Uani 1 1 d .
H2 H 0.2217 0.3029 0.3039 0.032 Uiso 1 1 calc R
C3 C 0.3342(3) 0.3183(4) 0.25274(18) 0.0269(9) Uani 1 1 d .
H3 H 0.3817 0.3501 0.2860 0.032 Uiso 1 1 calc R
C4 C 0.1087(2) 0.2044(3) 0.19552(17) 0.0223(9) Uani 1 1 d .
C5 C 0.0911(2) 0.1039(3) 0.23551(17) 0.0236(9) Uani 1 1 d .
C6 C 0.0007(3) 0.0692(3) 0.23467(18) 0.0292(9) Uani 1 1 d .
H6 H -0.0125 0.0007 0.2612 0.035 Uiso 1 1 calc R
C7 C -0.0721(3) 0.1319(4) 0.19603(19) 0.0285(10) Uani 1 1 d .
C8 C -0.0510(2) 0.2305(3) 0.15768(18) 0.0256(9) Uani 1 1 d .
H8 H -0.0997 0.2733 0.1308 0.031 Uiso 1 1 calc R
C9 C 0.0387(2) 0.2697(3) 0.15682(17) 0.0200(8) Uani 1 1 d .
C10 C 0.1650(3) 0.0359(4) 0.28210(19) 0.0342(10) Uani 1 1 d .
H10A H 0.1686 0.0670 0.3294 0.051 Uiso 1 1 calc R
H10B H 0.2243 0.0476 0.2656 0.051 Uiso 1 1 calc R
H10C H 0.1500 -0.0511 0.2815 0.051 Uiso 1 1 calc R
C11 C -0.1699(3) 0.0924(4) 0.1974(2) 0.0400(11) Uani 1 1 d .
H11A H -0.2108 0.1629 0.1889 0.060 Uiso 1 1 calc R
H11B H -0.1755 0.0574 0.2427 0.060 Uiso 1 1 calc R
H11C H -0.1870 0.0311 0.1614 0.060 Uiso 1 1 calc R
C12 C 0.0570(2) 0.3797(3) 0.11421(18) 0.0255(9) Uani 1 1 d .
H12A H 0.1105 0.4239 0.1376 0.038 Uiso 1 1 calc R
H12B H 0.0032 0.4332 0.1089 0.038 Uiso 1 1 calc R
H12C H 0.0693 0.3530 0.0686 0.038 Uiso 1 1 calc R
C13 C 0.4275(2) 0.3038(3) 0.15845(17) 0.0210(8) Uani 1 1 d .
C14 C 0.4584(2) 0.4200(4) 0.14588(18) 0.0279(9) Uani 1 1 d .
C15 C 0.5427(3) 0.4298(4) 0.1221(2) 0.0354(10) Uani 1 1 d .
H15 H 0.5645 0.5082 0.1119 0.042 Uiso 1 1 calc R
C16 C 0.5962(3) 0.3284(4) 0.11298(19) 0.0343(11) Uani 1 1 d .
C17 C 0.5648(2) 0.2148(4) 0.12855(18) 0.0279(9) Uani 1 1 d .
H17 H 0.6015 0.1452 0.1232 0.033 Uiso 1 1 calc R
C18 C 0.4804(2) 0.2003(3) 0.15190(18) 0.0223(8) Uani 1 1 d .
C19 C 0.4039(3) 0.5317(4) 0.1566(2) 0.0386(11) Uani 1 1 d .
H19A H 0.4047 0.5454 0.2062 0.058 Uiso 1 1 calc R
H19B H 0.3403 0.5208 0.1344 0.058 Uiso 1 1 calc R
H19C H 0.4309 0.6021 0.1362 0.058 Uiso 1 1 calc R
C20 C 0.6863(3) 0.3433(5) 0.0843(2) 0.0541(14) Uani 1 1 d .
H20A H 0.7317 0.3820 0.1191 0.081 Uiso 1 1 calc R
H20B H 0.6764 0.3943 0.0428 0.081 Uiso 1 1 calc R
H20C H 0.7089 0.2632 0.0725 0.081 Uiso 1 1 calc R
C21 C 0.4483(3) 0.0747(3) 0.1677(2) 0.0339(10) Uani 1 1 d .
H21A H 0.4060 0.0443 0.1281 0.051 Uiso 1 1 calc R
H21B H 0.4167 0.0779 0.2084 0.051 Uiso 1 1 calc R
H21C H 0.5014 0.0202 0.1768 0.051 Uiso 1 1 calc R
C22 C 0.3011(3) -0.1828(4) 0.1893(2) 0.0394(11) Uani 1 1 d .
H22A H 0.2815 -0.2629 0.1707 0.059 Uiso 1 1 calc R
H22B H 0.3023 -0.1829 0.2395 0.059 Uiso 1 1 calc R
H22C H 0.3627 -0.1647 0.1785 0.059 Uiso 1 1 calc R
C23 C 0.2426(2) -0.0609(3) 0.09239(18) 0.0220(9) Uani 1 1 d .
C24 C 0.1741(2) 0.0325(3) 0.06731(17) 0.0213(8) Uani 1 1 d .
C25 C 0.1645(2) 0.0631(3) -0.00328(17) 0.0215(8) Uani 1 1 d .
C26 C 0.0778(2) 0.1206(3) -0.03623(18) 0.0230(9) Uani 1 1 d .
C27 C 0.0022(2) 0.1974(3) -0.14204(19) 0.0276(9) Uani 1 1 d .
H27A H -0.0550 0.1539 -0.1381 0.041 Uiso 1 1 calc R
H27B H 0.0100 0.2037 -0.1908 0.041 Uiso 1 1 calc R
H27C H -0.0004 0.2791 -0.1224 0.041 Uiso 1 1 calc R
C28 C 0.1413(3) 0.6311(3) 0.0367(2) 0.0320(10) Uani 1 1 d .
H28A H 0.1444 0.6760 -0.0062 0.048 Uiso 1 1 calc R
H28B H 0.1520 0.6872 0.0760 0.048 Uiso 1 1 calc R
H28C H 0.0804 0.5940 0.0349 0.048 Uiso 1 1 calc R
C29 C 0.1964(2) 0.4429(3) 0.00062(18) 0.0215(8) Uani 1 1 d .
C30 C 0.2729(2) 0.3534(3) 0.01137(17) 0.0206(8) Uani 1 1 d .
C31 C 0.2656(2) 0.2566(3) -0.03680(18) 0.0232(9) Uani 1 1 d .
C32 C 0.3473(2) 0.1885(4) -0.05390(18) 0.0236(9) Uani 1 1 d .
C33 C 0.5094(3) 0.1782(4) -0.0432(2) 0.0413(12) Uani 1 1 d .
H33A H 0.5154 0.0950 -0.0250 0.062 Uiso 1 1 calc R
H33B H 0.5638 0.2256 -0.0244 0.062 Uiso 1 1 calc R
H33C H 0.5042 0.1760 -0.0937 0.062 Uiso 1 1 calc R
N1 N 0.34048(19) 0.2895(3) 0.18453(14) 0.0214(7) Uani 1 1 d .
N2 N 0.20269(18) 0.2465(3) 0.20050(13) 0.0203(7) Uani 1 1 d .
Ni1 Ni 0.23287(3) 0.19630(4) 0.05307(2) 0.01859(16) Uani 1 1 d .
O1 O 0.23718(16) -0.0908(2) 0.15858(12) 0.0299(6) Uani 1 1 d .
O2 O 0.29683(17) -0.1082(2) 0.05960(13) 0.0320(7) Uani 1 1 d .
O3 O 0.01504(17) 0.1556(2) -0.00763(12) 0.0279(6) Uani 1 1 d .
O4 O 0.07841(16) 0.1319(2) -0.10511(12) 0.0248(6) Uani 1 1 d .
O5 O 0.21101(16) 0.5364(2) 0.04473(12) 0.0253(6) Uani 1 1 d .
O6 O 0.12912(16) 0.4353(2) -0.04318(12) 0.0282(6) Uani 1 1 d .
O7 O 0.42789(16) 0.2344(3) -0.02324(13) 0.0341(7) Uani 1 1 d .
O8 O 0.34293(17) 0.1031(2) -0.09397(13) 0.0298(6) Uani 1 1 d .

loop_
_atom_site_aniso_label
_atom_site_aniso_U_11
_atom_site_aniso_U_22
_atom_site_aniso_U_33
_atom_site_aniso_U_23
_atom_site_aniso_U_13
_atom_site_aniso_U_12
C1 0.019(2) 0.0150(19) 0.0237(19) -0.0010(16) 0.0031(16) 0.0027(16)
C2 0.027(2) 0.036(2) 0.0165(18) -0.0059(18) 0.0024(16) -0.0004(18)
C3 0.026(2) 0.036(3) 0.0173(18) -0.0073(18) -0.0011(16) 0.0021(18)
C4 0.025(2) 0.025(2) 0.0186(18) -0.0033(17) 0.0091(16) 0.0002(17)
C5 0.031(2) 0.025(2) 0.0166(18) -0.0011(17) 0.0101(16) 0.0023(17)
C6 0.040(3) 0.023(2) 0.028(2) -0.0012(18) 0.0150(19) -0.0036(19)
C7 0.032(2) 0.031(2) 0.025(2) -0.0092(19) 0.0135(18) -0.0068(19)
C8 0.024(2) 0.031(2) 0.0227(19) -0.0035(18) 0.0047(16) 0.0030(17)
C9 0.020(2) 0.023(2) 0.0177(18) -0.0033(16) 0.0055(15) -0.0011(16)
C10 0.041(3) 0.034(3) 0.028(2) 0.0051(19) 0.0060(18) 0.006(2)
C11 0.033(3) 0.042(3) 0.049(3) -0.010(2) 0.017(2) -0.012(2)
C12 0.026(2) 0.029(2) 0.0227(19) 0.0030(18) 0.0059(16) 0.0063(17)
C13 0.018(2) 0.027(2) 0.0177(18) 0.0013(17) 0.0015(15) -0.0008(17)
C14 0.022(2) 0.032(3) 0.027(2) -0.0007(19) -0.0044(17) -0.0010(18)
C15 0.035(3) 0.030(3) 0.039(2) 0.009(2) -0.001(2) -0.013(2)
C16 0.023(2) 0.049(3) 0.029(2) 0.004(2) 0.0014(18) -0.010(2)
C17 0.022(2) 0.037(3) 0.025(2) -0.0030(19) 0.0028(16) -0.0001(18)
C18 0.020(2) 0.023(2) 0.0220(18) -0.0045(17) -0.0019(15) -0.0009(17)
C19 0.041(3) 0.027(2) 0.045(3) 0.001(2) -0.003(2) 0.002(2)
C20 0.028(3) 0.080(4) 0.056(3) 0.012(3) 0.014(2) -0.009(2)
C21 0.026(2) 0.026(2) 0.049(3) 0.001(2) 0.0027(19) 0.0033(18)
C22 0.045(3) 0.034(3) 0.039(2) 0.015(2) 0.004(2) 0.011(2)
C23 0.019(2) 0.023(2) 0.023(2) 0.0017(17) 0.0010(16) -0.0044(17)
C24 0.022(2) 0.017(2) 0.0250(19) -0.0019(16) 0.0027(16) -0.0023(16)
C25 0.018(2) 0.022(2) 0.0227(19) 0.0019(17) -0.0032(15) -0.0058(16)
C26 0.020(2) 0.024(2) 0.025(2) -0.0045(17) 0.0036(17) -0.0065(17)
C27 0.025(2) 0.029(2) 0.027(2) 0.0045(18) -0.0006(16) -0.0017(18)
C28 0.034(2) 0.026(2) 0.038(2) -0.0066(19) 0.0085(19) 0.0083(19)
C29 0.025(2) 0.023(2) 0.0179(18) 0.0006(17) 0.0066(17) -0.0050(17)
C30 0.026(2) 0.020(2) 0.0184(18) 0.0038(16) 0.0107(16) 0.0054(16)
C31 0.024(2) 0.022(2) 0.0249(19) 0.0054(17) 0.0096(16) 0.0009(17)
C32 0.025(2) 0.032(2) 0.0151(18) 0.0064(19) 0.0074(16) -0.0004(18)
C33 0.022(2) 0.059(3) 0.045(3) -0.016(2) 0.0115(19) 0.007(2)
N1 0.0163(17) 0.0271(19) 0.0201(15) -0.0039(14) 0.0005(13) -0.0005(14)
N2 0.0162(17) 0.0277(18) 0.0175(15) -0.0022(14) 0.0044(12) 0.0028(14)
Ni1 0.0188(3) 0.0209(3) 0.0165(2) -0.0007(2) 0.00394(18) 0.0004(2)
O1 0.0321(16) 0.0310(16) 0.0279(14) 0.0102(13) 0.0088(12) 0.0056(12)
O2 0.0274(16) 0.0353(17) 0.0351(15) -0.0023(13) 0.0106(13) 0.0078(13)
O3 0.0228(15) 0.0334(16) 0.0292(14) -0.0014(12) 0.0093(12) 0.0033(12)
O4 0.0209(14) 0.0337(16) 0.0196(13) -0.0004(12) 0.0024(11) 0.0043(12)
O5 0.0265(15) 0.0209(15) 0.0289(14) 0.0000(12) 0.0053(11) 0.0020(11)
O6 0.0249(15) 0.0330(17) 0.0262(14) 0.0013(12) 0.0015(12) 0.0039(12)
O7 0.0167(15) 0.0488(19) 0.0374(15) -0.0162(14) 0.0054(12) 0.0034(13)
O8 0.0323(16) 0.0321(17) 0.0272(14) -0.0051(14) 0.0116(12) -0.0011(13)

loop_
_atom_type_symbol
_atom_type_description
_atom_type_scat_dispersion_real
_atom_type_scat_dispersion_imag
_atom_type_scat_source
C C 0.0033 0.0016 'International Tables Vol C Tables 4.2.6.8 and 6.1.1.4'
H H 0.0000 0.0000 'International Tables Vol C Tables 4.2.6.8 and 6.1.1.4'
N N 0.0061 0.0033 'International Tables Vol C Tables 4.2.6.8 and 6.1.1.4'
Ni Ni 0.3393 1.1124 'International Tables Vol C Tables 4.2.6.8 and 6.1.1.4'
O O 0.0106 0.0060 'International Tables Vol C Tables 4.2.6.8 and 6.1.1.4'

loop_
_geom_angle_atom_site_label_1
_geom_angle_atom_site_label_2
_geom_angle_atom_site_label_3
_geom_angle
N1 C1 N2 102.4(3)
N1 C1 Ni1 128.2(2)
N2 C1 Ni1 129.4(2)
C3 C2 N2 107.1(3)
C3 C2 H2 126.5
N2 C2 H2 126.5
C2 C3 N1 106.4(3)
C2 C3 H3 126.8
N1 C3 H3 126.8
C9 C4 C5 122.1(3)
C9 C4 N2 119.9(3)
C5 C4 N2 117.8(3)
C6 C5 C4 117.8(3)
C6 C5 C10 118.6(3)
C4 C5 C10 123.5(3)
C5 C6 C7 122.1(4)
C5 C6 H6 118.9
C7 C6 H6 118.9
C8 C7 C6 117.8(3)
C8 C7 C11 121.8(4)
C6 C7 C11 120.5(4)
C7 C8 C9 122.6(3)
C7 C8 H8 118.7
C9 C8 H8 118.7
C4 C9 C8 117.6(3)
C4 C9 C12 122.5(3)
C8 C9 C12 119.9(3)
C5 C10 H10A 109.5
C5 C10 H10B 109.5
H10A C10 H10B 109.5
C5 C10 H10C 109.5
H10A C10 H10C 109.5
H10B C10 H10C 109.5
C7 C11 H11A 109.5
C7 C11 H11B 109.5
H11A C11 H11B 109.5
C7 C11 H11C 109.5
H11A C11 H11C 109.5
H11B C11 H11C 109.5
C9 C12 H12A 109.5
C9 C12 H12B 109.5
H12A C12 H12B 109.5
C9 C12 H12C 109.5
H12A C12 H12C 109.5
H12B C12 H12C 109.5
C14 C13 C18 122.2(3)
C14 C13 N1 119.3(3)
C18 C13 N1 118.3(3)
C13 C14 C15 117.4(4)
C13 C14 C19 122.3(3)
C15 C14 C19 120.3(4)
C14 C15 C16 122.0(4)
C14 C15 H15 119.0
C16 C15 H15 119.0
C17 C16 C15 118.9(4)
C17 C16 C20 121.0(4)
C15 C16 C20 120.0(4)
C16 C17 C18 121.2(4)
C16 C17 H17 119.4
C18 C17 H17 119.4
C17 C18 C13 118.2(3)
C17 C18 C21 119.5(3)
C13 C18 C21 122.3(3)
C14 C19 H19A 109.5
C14 C19 H19B 109.5
H19A C19 H19B 109.5
C14 C19 H19C 109.5
H19A C19 H19C 109.5
H19B C19 H19C 109.5
C16 C20 H20A 109.5
C16 C20 H20B 109.5
H20A C20 H20B 109.5
C16 C20 H20C 109.5
H20A C20 H20C 109.5
H20B C20 H20C 109.5
C18 C21 H21A 109.5
C18 C21 H21B 109.5
H21A C21 H21B 109.5
C18 C21 H21C 109.5
H21A C21 H21C 109.5
H21B C21 H21C 109.5
O1 C22 H22A 109.5
O1 C22 H22B 109.5
H22A C22 H22B 109.5
O1 C22 H22C 109.5
H22A C22 H22C 109.5
H22B C22 H22C 109.5
O2 C23 O1 122.6(3)
O2 C23 C24 126.5(3)
O1 C23 C24 110.9(3)
C25 C24 C23 117.5(3)
C25 C24 Ni1 68.8(2)
C23 C24 Ni1 112.2(2)
C24 C25 C26 119.1(3)
C24 C25 Ni1 70.4(2)
C26 C25 Ni1 105.0(2)
O3 C26 O4 123.1(3)
O3 C26 C25 126.8(3)
O4 C26 C25 110.0(3)
O4 C27 H27A 109.5
O4 C27 H27B 109.5
H27A C27 H27B 109.5
O4 C27 H27C 109.5
H27A C27 H27C 109.5
H27B C27 H27C 109.5
O5 C28 H28A 109.5
O5 C28 H28B 109.5
H28A C28 H28B 109.5
O5 C28 H28C 109.5
H28A C28 H28C 109.5
H28B C28 H28C 109.5
O6 C29 O5 123.1(3)
O6 C29 C30 125.3(3)
O5 C29 C30 111.6(3)
C31 C30 C29 114.8(3)
C31 C30 Ni1 68.3(2)
C29 C30 Ni1 111.2(2)
C30 C31 C32 122.6(3)
C30 C31 Ni1 70.6(2)
C32 C31 Ni1 109.5(2)
O8 C32 O7 122.5(3)
O8 C32 C31 124.0(3)
O7 C32 C31 113.4(3)
O7 C33 H33A 109.5
O7 C33 H33B 109.5
H33A C33 H33B 109.5
O7 C33 H33C 109.5
H33A C33 H33C 109.5
H33B C33 H33C 109.5
C1 N1 C3 112.6(3)
C1 N1 C13 127.5(3)
C3 N1 C13 119.8(3)
C2 N2 C1 111.6(3)
C2 N2 C4 120.2(3)
C1 N2 C4 128.2(3)
C1 Ni1 C31 136.15(15)
C1 Ni1 C25 138.20(14)
C31 Ni1 C25 85.62(15)
C1 Ni1 C30 97.37(14)
C31 Ni1 C30 41.06(14)
C25 Ni1 C30 123.26(14)
C1 Ni1 C24 98.00(14)
C31 Ni1 C24 125.03(15)
C25 Ni1 C24 40.75(13)
C30 Ni1 C24 163.81(14)
C23 O1 C22 116.3(3)
C26 O4 C27 115.5(3)
C29 O5 C28 115.7(3)
C32 O7 C33 115.4(3)

loop_
_geom_bond_atom_site_label_1
_geom_bond_atom_site_label_2
_geom_bond_distance
C1 N1 1.367(4)
C1 N2 1.388(4)
C1 Ni1 1.955(3)
C2 C3 1.349(5)
C2 N2 1.387(4)
C2 H2 0.9500
C3 N1 1.387(4)
C3 H3 0.9500
C4 C9 1.387(5)
C4 C5 1.399(5)
C4 N2 1.447(4)
C5 C6 1.380(5)
C5 C10 1.512(5)
C6 C7 1.400(5)
C6 H6 0.9500
C7 C8 1.378(5)
C7 C11 1.506(5)
C8 C9 1.391(5)
C8 H8 0.9500
C9 C12 1.513(5)
C10 H10A 0.9800
C10 H10B 0.9800
C10 H10C 0.9800
C11 H11A 0.9800
C11 H11B 0.9800
C11 H11C 0.9800
C12 H12A 0.9800
C12 H12B 0.9800
C12 H12C 0.9800
C13 C14 1.389(5)
C13 C18 1.394(5)
C13 N1 1.453(4)
C14 C15 1.389(5)
C14 C19 1.497(5)
C15 C16 1.390(6)
C15 H15 0.9500
C16 C17 1.380(5)
C16 C20 1.520(5)
C17 C18 1.392(5)
C17 H17 0.9500
C18 C21 1.504(5)
C19 H19A 0.9800
C19 H19B 0.9800
C19 H19C 0.9800
C20 H20A 0.9800
C20 H20B 0.9800
C20 H20C 0.9800
C21 H21A 0.9800
C21 H21B 0.9800
C21 H21C 0.9800
C22 O1 1.451(4)
C22 H22A 0.9800
C22 H22B 0.9800
C22 H22C 0.9800
C23 O2 1.210(4)
C23 O1 1.349(4)
C23 C24 1.472(5)
C24 C25 1.409(5)
C24 Ni1 2.033(3)
C25 C26 1.484(5)
C25 Ni1 2.012(3)
C26 O3 1.208(4)
C26 O4 1.355(4)
C27 O4 1.436(4)
C27 H27A 0.9800
C27 H27B 0.9800
C27 H27C 0.9800
C28 O5 1.453(4)
C28 H28A 0.9800
C28 H28B 0.9800
C28 H28C 0.9800
C29 O6 1.215(4)
C29 O5 1.339(4)
C29 C30 1.487(5)
C30 C31 1.415(5)
C30 Ni1 2.032(3)
C31 C32 1.494(5)
C31 Ni1 2.001(3)
C32 O8 1.219(4)
C32 O7 1.347(4)
C33 O7 1.452(4)
C33 H33A 0.9800
C33 H33B 0.9800
C33 H33C 0.9800

loop_
_geom_torsion_atom_site_label_1
_geom_torsion_atom_site_label_2
_geom_torsion_atom_site_label_3
_geom_torsion_atom_site_label_4
_geom_torsion
N2 C2 C3 N1 0.8(4)
C9 C4 C5 C6 1.1(5)
N2 C4 C5 C6 175.4(3)
C9 C4 C5 C10 -175.7(3)
N2 C4 C5 C10 -1.4(5)
C4 C5 C6 C7 -0.6(5)
C10 C5 C6 C7 176.3(3)
C5 C6 C7 C8 0.5(5)
C5 C6 C7 C11 -179.0(3)
C6 C7 C8 C9 -0.8(5)
C11 C7 C8 C9 178.7(3)
C5 C4 C9 C8 -1.3(5)
N2 C4 C9 C8 -175.5(3)
C5 C4 C9 C12 179.1(3)
N2 C4 C9 C12 4.9(5)
C7 C8 C9 C4 1.2(5)
C7 C8 C9 C12 -179.3(3)
C18 C13 C14 C15 3.8(5)
N1 C13 C14 C15 178.9(3)
C18 C13 C14 C19 -176.6(3)
N1 C13 C14 C19 -1.6(5)
C13 C14 C15 C16 -1.8(6)
C19 C14 C15 C16 178.6(4)
C14 C15 C16 C17 -0.6(6)
C14 C15 C16 C20 177.7(4)
C15 C16 C17 C18 1.2(6)
C20 C16 C17 C18 -177.1(4)
C16 C17 C18 C13 0.7(5)
C16 C17 C18 C21 179.4(3)
C14 C13 C18 C17 -3.3(5)
N1 C13 C18 C17 -178.4(3)
C14 C13 C18 C21 178.0(3)
N1 C13 C18 C21 2.9(5)
O2 C23 C24 C25 5.9(5)
O1 C23 C24 C25 -173.1(3)
O2 C23 C24 Ni1 -71.0(4)
O1 C23 C24 Ni1 110.0(3)
C23 C24 C25 C26 158.5(3)
Ni1 C24 C25 C26 -96.7(3)
C23 C24 C25 Ni1 -104.8(3)
C24 C25 C26 O3 7.4(6)
Ni1 C25 C26 O3 -68.3(4)
C24 C25 C26 O4 -174.0(3)
Ni1 C25 C26 O4 110.3(3)
O6 C29 C30 C31 3.3(5)
O5 C29 C30 C31 -175.5(3)
O6 C29 C30 Ni1 -71.8(4)
O5 C29 C30 Ni1 109.4(3)
C29 C30 C31 C32 154.6(3)
Ni1 C30 C31 C32 -101.2(3)
C29 C30 C31 Ni1 -104.2(3)
C30 C31 C32 O8 178.3(3)
Ni1 C31 C32 O8 99.3(3)
C30 C31 C32 O7 -4.9(5)
Ni1 C31 C32 O7 -83.9(3)
N2 C1 N1 C3 -0.2(4)
Ni1 C1 N1 C3 177.8(3)
N2 C1 N1 C13 177.2(3)
Ni1 C1 N1 C13 -4.8(5)
C2 C3 N1 C1 -0.4(4)
C2 C3 N1 C13 -178.0(3)
C14 C13 N1 C1 109.2(4)
C18 C13 N1 C1 -75.6(4)
C14 C13 N1 C3 -73.6(4)
C18 C13 N1 C3 101.6(4)
C3 C2 N2 C1 -0.9(4)
C3 C2 N2 C4 177.1(3)
N1 C1 N2 C2 0.7(4)
Ni1 C1 N2 C2 -177.3(3)
N1 C1 N2 C4 -177.1(3)
Ni1 C1 N2 C4 4.9(5)
C9 C4 N2 C2 110.4(4)
C5 C4 N2 C2 -64.0(4)
C9 C4 N2 C1 -72.0(5)
C5 C4 N2 C1 113.6(4)
N1 C1 Ni1 C31 -37.5(4)
N2 C1 Ni1 C31 140.0(3)
N1 C1 Ni1 C25 139.9(3)
N2 C1 Ni1 C25 -42.6(4)
N1 C1 Ni1 C30 -53.2(3)
N2 C1 Ni1 C30 124.3(3)
N1 C1 Ni1 C24 131.9(3)
N2 C1 Ni1 C24 -50.5(3)
C30 C31 Ni1 C1 -24.1(3)
C32 C31 Ni1 C1 94.7(3)
C30 C31 Ni1 C25 157.7(2)
C32 C31 Ni1 C25 -83.5(3)
C32 C31 Ni1 C30 118.8(3)
C30 C31 Ni1 C24 168.7(2)
C32 C31 Ni1 C24 -72.4(3)
C24 C25 Ni1 C1 -12.1(3)
C26 C25 Ni1 C1 104.0(3)
C24 C25 Ni1 C31 166.1(2)
C26 C25 Ni1 C31 -77.8(2)
C24 C25 Ni1 C30 -176.56(19)
C26 C25 Ni1 C30 -60.5(3)
C26 C25 Ni1 C24 116.1(3)
C31 C30 Ni1 C1 163.4(2)
C29 C30 Ni1 C1 -87.3(3)
C29 C30 Ni1 C31 109.3(3)
C31 C30 Ni1 C25 -26.9(3)
C29 C30 Ni1 C25 82.4(3)
C31 C30 Ni1 C24 -35.0(6)
C29 C30 Ni1 C24 74.3(6)
C25 C24 Ni1 C1 171.9(2)
C23 C24 Ni1 C1 -76.0(3)
C25 C24 Ni1 C31 -17.0(3)
C23 C24 Ni1 C31 95.1(3)
C23 C24 Ni1 C25 112.1(3)
C25 C24 Ni1 C30 10.4(6)
C23 C24 Ni1 C30 122.4(5)
O2 C23 O1 C22 0.6(5)
C24 C23 O1 C22 179.7(3)
O3 C26 O4 C27 4.7(5)
C25 C26 O4 C27 -174.0(3)
O6 C29 O5 C28 -0.8(5)
C30 C29 O5 C28 178.0(3)
O8 C32 O7 C33 2.3(5)
C31 C32 O7 C33 -174.6(3)
